data_7012533
loop_
_publ_author_name
'Llop, Jordi'
'Masalles, Carlos'
'Vi\~nas, Clara'
'Teixidor, Francesc'
'Sillanp\"a\"a, Reijo'
'Kivek\"as, Raikko'

_publ_section_title
;
 The [3,3'-Co(1,2-C2B9H11)2]-- anion as a platform for new materials:
 synthesis of its functionalized monosubstituted derivatives
 incorporating synthons for conducting organic polymers
;
_journal_issue 4
_journal_name_full 'Dalton Transactions'
_journal_page_first 556
_journal_paper_doi 10.1039/b211860m
_journal_year 2003
_chemical_formula_moiety 'C12 H33 B18 Co N O2, K'
_chemical_formula_sum 'C12 H33 B18 Co K N O2'
_chemical_formula_weight 516.00
_space_group_IT_number 14
_symmetry_cell_setting monoclinic
_symmetry_space_group_name_Hall '-P 2ybc'
_symmetry_space_group_name_H-M 'P 1 21/c 1'
_atom_sites_solution_hydrogens geom
_atom_sites_solution_primary direct
_atom_sites_solution_secondary difmap
_audit_creation_method SHELXL-97
_cell_angle_alpha 90.00
_cell_angle_beta 99.31(3)
_cell_angle_gamma 90.00
_cell_formula_units_Z 4
_cell_length_a 15.305(3)
_cell_length_b 12.316(2)
_cell_length_c 13.848(3)
_cell_measurement_reflns_used 20
_cell_measurement_temperature 294(2)
_cell_measurement_theta_max 10.1
_cell_measurement_theta_min 5.4
_cell_volume 2575.9(9)
_computing_cell_refinement
;
MSC/AFC Diffractometer Control Software (Molecular Structure Corporation, 
1993)
;
_computing_data_collection
;
MSC/AFC Diffractometer Control Software (Molecular Structure Corporation, 
1993)
;
_computing_data_reduction
;
Texsan Process (Molecular Structure Corporation, 1993)
;
_computing_molecular_graphics 'SHELXTL/PC (Sheldrick, 1990)'
_computing_structure_refinement 'SHELXL-97 (Sheldrick, 1997)'
_computing_structure_solution 'SHELXS-97 (Sheldrick, 1990)'
_diffrn_ambient_temperature 294(2)
_diffrn_measured_fraction_theta_full 0.950
_diffrn_measured_fraction_theta_max 0.950
_diffrn_measurement_device_type 'Rigaku AFC7S'
_diffrn_measurement_method \w--2\q
_diffrn_radiation_monochromator graphite
_diffrn_radiation_source 'fine-focus sealed tube'
_diffrn_radiation_type MoK\a
_diffrn_radiation_wavelength 0.71073
_diffrn_reflns_av_R_equivalents 0.0373
_diffrn_reflns_av_sigmaI/netI 0.1114
_diffrn_reflns_limit_h_max 17
_diffrn_reflns_limit_h_min -18
_diffrn_reflns_limit_k_max 0
_diffrn_reflns_limit_k_min -14
_diffrn_reflns_limit_l_max 16
_diffrn_reflns_limit_l_min 0
_diffrn_reflns_number 4754
_diffrn_reflns_theta_full 25.01
_diffrn_reflns_theta_max 25.01
_diffrn_reflns_theta_min 2.13
_diffrn_standards_decay_% <1
_diffrn_standards_interval_count 150
_diffrn_standards_number 3
_exptl_absorpt_coefficient_mu 0.842
_exptl_absorpt_correction_T_max 0.9512
_exptl_absorpt_correction_T_min 0.8364
_exptl_absorpt_correction_type psi-scan
_exptl_absorpt_process_details 'North, Phillips & Mathews 1968'
_exptl_crystal_colour plate
_exptl_crystal_density_diffrn 1.331
_exptl_crystal_density_meas ?
_exptl_crystal_density_method .
_exptl_crystal_description orange
_exptl_crystal_F_000 1056
_exptl_crystal_size_max 0.22
_exptl_crystal_size_mid 0.18
_exptl_crystal_size_min 0.06
_refine_diff_density_max 0.467
_refine_diff_density_min -0.291
_refine_diff_density_rms 0.072
_refine_ls_extinction_method none
_refine_ls_goodness_of_fit_ref 1.002
_refine_ls_hydrogen_treatment constr
_refine_ls_matrix_type full
_refine_ls_number_parameters 316
_refine_ls_number_reflns 4547
_refine_ls_number_restraints 0
_refine_ls_restrained_S_all 1.002
_refine_ls_R_factor_all 0.1411
_refine_ls_R_factor_gt 0.0560
_refine_ls_shift/su_max 0.000
_refine_ls_shift/su_mean 0.000
_refine_ls_structure_factor_coef Fsqd
_refine_ls_weighting_details
;
w=1/[\s^2^(Fo^2^)+(0.0679P)^2^+0.0000P] where P=(Fo^2^+2Fc^2^)/3 
;
_refine_ls_weighting_scheme calc
_refine_ls_wR_factor_gt 0.1264
_refine_ls_wR_factor_ref 0.1533
_reflns_number_gt 2580
_reflns_number_total 4547
_reflns_threshold_expression >2sigma(I)
_cod_data_source_file b211860m.txt
_cod_data_source_block potassium_salt_of_3
_cod_original_sg_symbol_H-M 'P 1 2(1)/c 1'
_cod_database_code 7012533

loop_
_symmetry_equiv_pos_as_xyz
'x, y, z'
'-x, y+1/2, -z+1/2'
'-x, -y, -z'
'x, -y-1/2, z-1/2'

loop_
_atom_site_label
_atom_site_type_symbol
_atom_site_fract_x
_atom_site_fract_y
_atom_site_fract_z
_atom_site_U_iso_or_equiv
_atom_site_adp_type
_atom_site_occupancy
_atom_site_calc_flag
_atom_site_refinement_flags
_atom_site_disorder_assembly
_atom_site_disorder_group
Co3 Co 0.38338(4) 0.17845(5) 0.62451(4) 0.0326(2) Uani 1 d . . .
K K 0.21971(10) 0.47063(14) 0.71127(10) 0.0810(5) Uani 1 d . . .
O1 O 0.2639(2) 0.3750(3) 0.5541(2) 0.0516(10) Uani 1 d . . .
O2 O 0.1725(3) 0.5708(3) 0.5174(3) 0.0810(14) Uani 1 d . . .
N N 0.0606(5) 0.6553(7) 0.6405(5) 0.096(2) Uani 1 d . . .
C1 C 0.3192(3) 0.0440(4) 0.5648(4) 0.0435(13) Uani 1 d . . .
H1 H 0.3704 -0.0138 0.5505 0.052 Uiso 1 calc R . .
C2 C 0.3015(3) 0.0697(4) 0.6751(3) 0.0451(14) Uani 1 d . . .
H2 H 0.3401 0.0306 0.7397 0.054 Uiso 1 calc R . .
B4 B 0.3006(4) 0.1544(5) 0.4904(4) 0.0398(15) Uani 1 d . . .
H4 H 0.3343 0.1737 0.4281 0.048 Uiso 1 calc R . .
B5 B 0.2244(4) 0.0425(6) 0.4854(5) 0.0503(16) Uani 1 d . . .
H5 H 0.2114 -0.0102 0.4205 0.060 Uiso 1 calc R . .
B6 B 0.2275(5) -0.0129(7) 0.6027(5) 0.066(2) Uani 1 d . . .
H6 H 0.2174 -0.0999 0.6152 0.079 Uiso 1 calc R . .
B7 B 0.2681(4) 0.2002(5) 0.6858(4) 0.0434(15) Uani 1 d . . .
H7 H 0.2807 0.2502 0.7524 0.052 Uiso 1 calc R . .
B8 B 0.2627(4) 0.2607(6) 0.5660(4) 0.0425(15) Uani 1 d . . .
B9 B 0.1848(4) 0.1774(6) 0.4852(4) 0.0496(16) Uani 1 d . . .
H9 H 0.1448 0.2133 0.4198 0.060 Uiso 1 calc R . .
B10 B 0.1412(4) 0.0757(7) 0.5542(5) 0.066(2) Uani 1 d . . .
H10 H 0.0726 0.0471 0.5337 0.079 Uiso 1 calc R . .
B11 B 0.1930(4) 0.0878(6) 0.6771(5) 0.0595(19) Uani 1 d . . .
H11 H 0.1594 0.0652 0.7386 0.071 Uiso 1 calc R . .
B12 B 0.1650(4) 0.2055(6) 0.6071(4) 0.0534(18) Uani 1 d . . .
H12 H 0.1118 0.2598 0.6224 0.064 Uiso 1 calc R . .
C1' C 0.4708(3) 0.1994(4) 0.7544(4) 0.0453(13) Uani 1 d . . .
H1' H 0.4366 0.1796 0.8161 0.054 Uiso 1 calc R . .
C2' C 0.5017(3) 0.1070(4) 0.6814(3) 0.0430(13) Uani 1 d . . .
H2' H 0.4879 0.0207 0.6929 0.052 Uiso 1 calc R . .
B4' B 0.4452(4) 0.3187(5) 0.6886(4) 0.0372(12) Uani 1 d . . .
H4' H 0.3967 0.3793 0.7046 0.045 Uiso 1 calc R . .
B5' B 0.5496(4) 0.3018(5) 0.7693(4) 0.0474(16) Uani 1 d . . .
H5' H 0.5660 0.3507 0.8363 0.057 Uiso 1 calc R . .
B6' B 0.5822(4) 0.1644(5) 0.7666(4) 0.0499(17) Uani 1 d . . .
H6' H 0.6190 0.1231 0.8310 0.060 Uiso 1 calc R . .
B7' B 0.4990(4) 0.1528(5) 0.5683(4) 0.0416(15) Uani 1 d . . .
H7' H 0.4846 0.1021 0.5022 0.050 Uiso 1 calc R . .
B8' B 0.4657(4) 0.2900(5) 0.5654(4) 0.0432(15) Uani 1 d . . .
H8' H 0.4318 0.3325 0.5001 0.052 Uiso 1 calc R . .
B9' B 0.5479(4) 0.3576(6) 0.6514(4) 0.0513(17) Uani 1 d . . .
H9' H 0.5636 0.4435 0.6412 0.062 Uiso 1 calc R . .
B10' B 0.6313(4) 0.2631(6) 0.6992(5) 0.0567(18) Uani 1 d . . .
H10' H 0.7009 0.2876 0.7195 0.068 Uiso 1 calc R . .
B11' B 0.5995(4) 0.1347(6) 0.6465(5) 0.0567(18) Uani 1 d . . .
H11' H 0.6482 0.0732 0.6328 0.068 Uiso 1 calc R . .
B12' B 0.5800(4) 0.2523(6) 0.5757(5) 0.058(2) Uani 1 d . . .
H12' H 0.6172 0.2686 0.5156 0.070 Uiso 1 calc R . .
C13 C 0.2438(5) 0.4199(5) 0.4597(4) 0.0684(18) Uani 1 d . . .
H13A H 0.1872 0.3925 0.4272 0.082 Uiso 1 calc R . .
H13B H 0.2887 0.3990 0.4212 0.082 Uiso 1 calc R . .
C14 C 0.2403(4) 0.5389(5) 0.4668(4) 0.0691(18) Uani 1 d . . .
H14A H 0.2966 0.5659 0.5007 0.083 Uiso 1 calc R . .
H14B H 0.2301 0.5702 0.4017 0.083 Uiso 1 calc R . .
C15 C 0.1639(6) 0.6846(6) 0.5240(6) 0.105(3) Uani 1 d . . .
H15A H 0.1694 0.7182 0.4619 0.126 Uiso 1 calc R . .
H15B H 0.2099 0.7134 0.5738 0.126 Uiso 1 calc R . .
C16 C 0.0752(6) 0.7076(7) 0.5497(7) 0.116(3) Uani 1 d . . .
H16A H 0.0686 0.7855 0.5561 0.139 Uiso 1 calc R . .
H16B H 0.0302 0.6831 0.4967 0.139 Uiso 1 calc R . .
C17 C 0.0188(5) 0.5595(10) 0.6472(8) 0.115(3) Uani 1 d . . .
H17 H -0.0100 0.5203 0.5940 0.138 Uiso 1 calc R . .
C18 C 0.0248(6) 0.5281(11) 0.7434(10) 0.132(4) Uani 1 d . . .
H18 H 0.0048 0.4643 0.7683 0.158 Uiso 1 calc R . .
C19 C 0.0684(7) 0.6159(12) 0.7947(8) 0.130(4) Uani 1 d . . .
H19 H 0.0803 0.6216 0.8626 0.155 Uiso 1 calc R . .
C20 C 0.0908(6) 0.6910(9) 0.7324(8) 0.117(3) Uani 1 d . . .
H20 H 0.1213 0.7553 0.7492 0.141 Uiso 1 calc R . .

loop_
_atom_site_aniso_label
_atom_site_aniso_U_11
_atom_site_aniso_U_22
_atom_site_aniso_U_33
_atom_site_aniso_U_23
_atom_site_aniso_U_13
_atom_site_aniso_U_12
Co3 0.0334(3) 0.0325(3) 0.0309(3) -0.0012(3) 0.0022(2) 0.0008(3)
K 0.0791(11) 0.0959(13) 0.0676(9) -0.0216(9) 0.0104(8) 0.0239(10)
O1 0.065(3) 0.047(2) 0.040(2) 0.0040(18) 0.0006(18) 0.020(2)
O2 0.099(4) 0.049(3) 0.099(4) 0.008(2) 0.029(3) 0.027(3)
N 0.072(4) 0.109(6) 0.098(5) -0.011(5) -0.010(4) 0.029(4)
C1 0.038(3) 0.042(3) 0.047(3) -0.008(2) -0.004(2) -0.004(3)
C2 0.044(3) 0.052(4) 0.036(3) 0.011(2) -0.004(2) -0.011(3)
B4 0.043(3) 0.045(4) 0.029(3) 0.002(2) -0.002(2) 0.000(3)
B5 0.043(4) 0.055(4) 0.048(4) -0.005(3) -0.005(3) -0.007(3)
B6 0.061(5) 0.065(5) 0.066(5) 0.005(4) -0.006(4) -0.033(4)
B7 0.038(3) 0.052(4) 0.042(3) -0.007(3) 0.010(3) -0.005(3)
B8 0.036(3) 0.056(4) 0.033(3) -0.004(3) -0.001(3) 0.012(3)
B9 0.039(3) 0.064(4) 0.043(3) -0.004(3) -0.005(3) -0.001(4)
B10 0.040(4) 0.097(6) 0.056(4) -0.002(4) -0.006(3) -0.015(4)
B11 0.052(4) 0.078(5) 0.050(4) 0.000(4) 0.011(3) -0.021(4)
B12 0.034(3) 0.078(5) 0.048(4) -0.010(3) 0.007(3) 0.001(3)
C1' 0.046(3) 0.049(4) 0.039(3) -0.006(2) 0.001(2) -0.003(3)
C2' 0.049(3) 0.027(3) 0.049(3) -0.004(2) -0.005(2) 0.003(2)
B4' 0.047(3) 0.030(3) 0.034(3) -0.001(3) 0.002(2) -0.001(3)
B5' 0.045(4) 0.047(4) 0.046(3) -0.011(3) -0.006(3) -0.007(3)
B6' 0.044(4) 0.051(4) 0.048(3) -0.004(3) -0.011(3) 0.007(3)
B7' 0.036(3) 0.050(4) 0.038(3) -0.008(3) 0.006(3) 0.002(3)
B8' 0.043(3) 0.050(4) 0.036(3) 0.004(3) 0.004(3) -0.011(3)
B9' 0.056(4) 0.048(4) 0.048(4) 0.001(3) 0.005(3) -0.018(3)
B10' 0.041(4) 0.073(5) 0.056(4) -0.011(4) 0.008(3) -0.013(4)
B11' 0.037(4) 0.063(5) 0.067(4) -0.012(4) -0.001(3) 0.013(3)
B12' 0.046(4) 0.086(6) 0.045(4) -0.019(4) 0.015(3) -0.018(4)
C13 0.098(5) 0.057(4) 0.050(4) 0.008(3) 0.011(3) 0.014(4)
C14 0.081(5) 0.066(5) 0.060(4) 0.018(3) 0.009(3) 0.015(4)
C15 0.139(8) 0.060(5) 0.119(7) 0.003(5) 0.027(6) 0.037(5)
C16 0.128(8) 0.097(7) 0.117(7) 0.013(6) 0.000(6) 0.052(6)
C17 0.063(5) 0.144(10) 0.128(9) -0.026(8) -0.013(5) 0.006(6)
C18 0.068(6) 0.201(13) 0.133(9) 0.019(10) 0.034(6) 0.013(7)
C19 0.097(8) 0.192(13) 0.098(7) -0.008(8) 0.011(6) 0.071(8)
C20 0.119(8) 0.119(9) 0.104(7) -0.034(7) -0.011(6) 0.022(7)

loop_
_atom_type_symbol
_atom_type_description
_atom_type_scat_dispersion_real
_atom_type_scat_dispersion_imag
_atom_type_scat_source
C C 0.0033 0.0016 'International Tables Vol C Tables 4.2.6.8 and 6.1.1.4'
H H 0.0000 0.0000 'International Tables Vol C Tables 4.2.6.8 and 6.1.1.4'
B B 0.0013 0.0007 'International Tables Vol C Tables 4.2.6.8 and 6.1.1.4'
N N 0.0061 0.0033 'International Tables Vol C Tables 4.2.6.8 and 6.1.1.4'
O O 0.0106 0.0060 'International Tables Vol C Tables 4.2.6.8 and 6.1.1.4'
K K 0.2009 0.2494 'International Tables Vol C Tables 4.2.6.8 and 6.1.1.4'
Co Co 0.3494 0.9721 'International Tables Vol C Tables 4.2.6.8 and 6.1.1.4'

loop_
_geom_angle_atom_site_label_1
_geom_angle_atom_site_label_2
_geom_angle_atom_site_label_3
_geom_angle
_geom_angle_site_symmetry_1
_geom_angle_site_symmetry_3
_geom_angle_publ_flag
C1 Co3 C2 47.1(2) . . ?
C1 Co3 C2' 98.3(2) . . ?
C2 Co3 C2' 98.1(2) . . ?
C1 Co3 B7' 96.3(2) . . ?
C2 Co3 B7' 129.8(2) . . ?
C2' Co3 B7' 47.4(2) . . ?
C1 Co3 C1' 130.9(2) . . ?
C2 Co3 C1' 97.5(2) . . ?
C2' Co3 C1' 46.84(19) . . ?
B7' Co3 C1' 82.8(2) . . ?
C1 Co3 B4 48.7(2) . . ?
C2 Co3 B4 83.9(2) . . ?
C2' Co3 B4 130.5(2) . . ?
B7' Co3 B4 94.3(2) . . ?
C1' Co3 B4 177.1(2) . . ?
C1 Co3 B7 83.4(2) . . ?
C2 Co3 B7 48.6(2) . . ?
C2' Co3 B7 130.4(2) . . ?
B7' Co3 B7 177.8(2) . . ?
C1' Co3 B7 95.7(2) . . ?
B4 Co3 B7 87.1(2) . . ?
C1 Co3 B4' 177.8(2) . . ?
C2 Co3 B4' 131.1(2) . . ?
C2' Co3 B4' 83.2(2) . . ?
B7' Co3 B4' 86.0(2) . . ?
C1' Co3 B4' 49.3(2) . . ?
B4 Co3 B4' 131.3(2) . . ?
B7 Co3 B4' 94.3(2) . . ?
C1 Co3 B8' 130.6(2) . . ?
C2 Co3 B8' 177.4(2) . . ?
C2' Co3 B8' 83.3(2) . . ?
B7' Co3 B8' 49.8(2) . . ?
C1' Co3 B8' 85.0(2) . . ?
B4 Co3 B8' 93.5(2) . . ?
B7 Co3 B8' 131.8(2) . . ?
B4' Co3 B8' 51.1(2) . . ?
C1 Co3 B8 84.3(2) . . ?
C2 Co3 B8 84.3(2) . . ?
C2' Co3 B8 177.2(2) . . ?
B7' Co3 B8 131.7(2) . . ?
C1' Co3 B8 131.5(2) . . ?
B4 Co3 B8 51.1(2) . . ?
B7 Co3 B8 50.5(2) . . ?
B4' Co3 B8 94.2(2) . . ?
B8' Co3 B8 94.4(2) . . ?
O1 K O2 59.66(12) . . ?
O1 K C18 125.8(3) . . ?
O2 K C18 86.4(3) . . ?
O1 K C17 106.3(2) . . ?
O2 K C17 61.8(2) . . ?
C18 K C17 24.7(2) . . ?
O1 K C19 144.9(2) . . ?
O2 K C19 90.6(2) . . ?
C18 K C19 25.0(2) . . ?
C17 K C19 38.9(2) . . ?
O1 K N 109.25(16) . . ?
O2 K N 52.37(16) . . ?
C18 K N 40.1(3) . . ?
C17 K N 23.54(19) . . ?
C19 K N 38.2(2) . . ?
O1 K C20 130.8(2) . . ?
O2 K C20 71.5(2) . . ?
C18 K C20 40.1(3) . . ?
C17 K C20 38.4(2) . . ?
C19 K C20 23.2(2) . . ?
N K C20 23.12(17) . . ?
O1 K B8 23.09(13) . . ?
O2 K B8 79.70(14) . . ?
C18 K B8 122.0(3) . . ?
C17 K B8 111.1(2) . . ?
C19 K B8 146.8(3) . . ?
N K B8 122.80(17) . . ?
C20 K B8 145.91(19) . . ?
O1 K B7 53.11(13) . . ?
O2 K B7 109.76(14) . . ?
C18 K B7 117.0(3) . . ?
C17 K B7 120.5(2) . . ?
C19 K B7 137.7(3) . . ?
N K B7 141.52(18) . . ?
C20 K B7 156.9(2) . . ?
B8 K B7 30.64(14) . . ?
C13 O1 B8 119.5(4) . . ?
C13 O1 K 122.8(3) . . ?
B8 O1 K 109.6(3) . . ?
C14 O2 C15 113.3(6) . . ?
C14 O2 K 104.3(3) . . ?
C15 O2 K 111.7(4) . . ?
C17 N C20 108.2(9) . . ?
C17 N C16 125.7(9) . . ?
C20 N C16 126.0(10) . . ?
C17 N K 73.6(5) . . ?
C20 N K 79.9(5) . . ?
C16 N K 110.2(5) . . ?
C2 C1 B5 111.1(4) . . ?
C2 C1 B4 112.1(4) . . ?
B5 C1 B4 64.4(3) . . ?
C2 C1 B6 61.7(3) . . ?
B5 C1 B6 62.2(4) . . ?
B4 C1 B6 116.4(4) . . ?
C2 C1 Co3 66.5(2) . . ?
B5 C1 Co3 125.9(4) . . ?
B4 C1 Co3 67.5(3) . . ?
B6 C1 Co3 124.8(4) . . ?
C2 C1 H1 121.9 . . ?
B5 C1 H1 116.2 . . ?
B4 C1 H1 117.5 . . ?
B6 C1 H1 115.5 . . ?
Co3 C1 H1 106.8 . . ?
C1 C2 B11 110.9(4) . . ?
C1 C2 B7 111.4(4) . . ?
B11 C2 B7 64.0(4) . . ?
C1 C2 B6 62.0(3) . . ?
B11 C2 B6 61.9(4) . . ?
B7 C2 B6 115.6(5) . . ?
C1 C2 Co3 66.4(2) . . ?
B11 C2 Co3 125.7(4) . . ?
B7 C2 Co3 67.6(3) . . ?
B6 C2 Co3 125.0(3) . . ?
C1 C2 H2 122.0 . . ?
B11 C2 H2 116.5 . . ?
B7 C2 H2 118.2 . . ?
B6 C2 H2 115.6 . . ?
Co3 C2 H2 106.8 . . ?
C1 B4 B9 102.6(4) . . ?
C1 B4 B5 57.0(3) . . ?
B9 B4 B5 59.1(4) . . ?
C1 B4 B8 105.2(4) . . ?
B9 B4 B8 60.3(3) . . ?
B5 B4 B8 107.8(4) . . ?
C1 B4 Co3 63.8(2) . . ?
B9 B4 Co3 117.9(3) . . ?
B5 B4 Co3 116.0(3) . . ?
B8 B4 Co3 66.0(2) . . ?
C1 B4 H4 126.4 . . ?
B9 B4 H4 121.5 . . ?
B5 B4 H4 121.3 . . ?
B8 B4 H4 121.8 . . ?
Co3 B4 H4 111.9 . . ?
C1 B5 B6 60.3(3) . . ?
C1 B5 B10 105.6(4) . . ?
B6 B5 B10 60.2(4) . . ?
C1 B5 B9 104.6(4) . . ?
B6 B5 B9 109.0(5) . . ?
B10 B5 B9 60.3(4) . . ?
C1 B5 B4 58.6(3) . . ?
B6 B5 B4 110.0(4) . . ?
B10 B5 B4 108.9(5) . . ?
B9 B5 B4 60.1(3) . . ?
C1 B5 H5 124.5 . . ?
B6 B5 H5 120.1 . . ?
B10 B5 H5 122.0 . . ?
B9 B5 H5 122.4 . . ?
B4 B5 H5 120.8 . . ?
C2 B6 C1 56.3(3) . . ?
C2 B6 B11 58.0(4) . . ?
C1 B6 B11 103.2(5) . . ?
C2 B6 B5 103.1(4) . . ?
C1 B6 B5 57.5(3) . . ?
B11 B6 B5 107.7(5) . . ?
C2 B6 B10 103.8(5) . . ?
C1 B6 B10 103.3(5) . . ?
B11 B6 B10 60.3(4) . . ?
B5 B6 B10 60.0(4) . . ?
C2 B6 H6 125.5 . . ?
C1 B6 H6 125.8 . . ?
B11 B6 H6 122.3 . . ?
B5 B6 H6 122.7 . . ?
B10 B6 H6 123.2 . . ?
C2 B7 B12 103.4(4) . . ?
C2 B7 B11 57.4(3) . . ?
B12 B7 B11 59.2(4) . . ?
C2 B7 B8 106.2(4) . . ?
B12 B7 B8 61.0(3) . . ?
B11 B7 B8 108.8(4) . . ?
C2 B7 Co3 63.8(2) . . ?
B12 B7 Co3 118.8(4) . . ?
B11 B7 Co3 116.6(4) . . ?
B8 B7 Co3 66.3(3) . . ?
C2 B7 K 175.0(3) . . ?
B12 B7 K 80.9(3) . . ?
B11 B7 K 127.5(4) . . ?
B8 B7 K 73.5(3) . . ?
Co3 B7 K 112.0(2) . . ?
C2 B7 H7 126.0 . . ?
B12 B7 H7 121.0 . . ?
B11 B7 H7 120.9 . . ?
B8 B7 H7 121.0 . . ?
Co3 B7 H7 111.5 . . ?
K B7 H7 52.0 . . ?
O1 B8 B7 121.0(5) . . ?
O1 B8 B9 120.7(5) . . ?
B7 B8 B9 105.1(5) . . ?
O1 B8 B12 115.8(5) . . ?
B7 B8 B12 58.4(3) . . ?
B9 B8 B12 59.3(3) . . ?
O1 B8 B4 129.3(5) . . ?
B7 B8 B4 105.0(4) . . ?
B9 B8 B4 58.7(3) . . ?
B12 B8 B4 105.4(4) . . ?
O1 B8 Co3 119.0(4) . . ?
B7 B8 Co3 63.3(3) . . ?
B9 B8 Co3 113.9(4) . . ?
B12 B8 Co3 114.0(4) . . ?
B4 B8 Co3 62.9(2) . . ?
O1 B8 K 47.3(2) . . ?
B7 B8 K 75.8(3) . . ?
B9 B8 K 128.5(3) . . ?
B12 B8 K 81.5(3) . . ?
B4 B8 K 172.5(4) . . ?
Co3 B8 K 111.8(2) . . ?
B5 B9 B10 59.5(4) . . ?
B5 B9 B4 60.9(3) . . ?
B10 B9 B4 108.9(5) . . ?
B5 B9 B12 106.8(5) . . ?
B10 B9 B12 59.6(4) . . ?
B4 B9 B12 108.0(4) . . ?
B5 B9 B8 109.8(4) . . ?
B10 B9 B8 109.6(4) . . ?
B4 B9 B8 61.0(3) . . ?
B12 B9 B8 60.4(3) . . ?
B5 B9 H9 121.7 . . ?
B10 B9 H9 121.4 . . ?
B4 B9 H9 120.9 . . ?
B12 B9 H9 122.6 . . ?
B8 B9 H9 120.1 . . ?
B5 B10 B6 59.9(4) . . ?
B5 B10 B11 106.9(5) . . ?
B6 B10 B11 59.5(4) . . ?
B5 B10 B9 60.2(4) . . ?
B6 B10 B9 108.6(5) . . ?
B11 B10 B9 108.1(5) . . ?
B5 B10 B12 108.4(5) . . ?
B6 B10 B12 108.1(5) . . ?
B11 B10 B12 59.6(4) . . ?
B9 B10 B12 61.0(4) . . ?
B5 B10 H10 122.0 . . ?
B6 B10 H10 121.7 . . ?
B11 B10 H10 122.5 . . ?
B9 B10 H10 121.0 . . ?
B12 B10 H10 121.3 . . ?
C2 B11 B6 60.2(4) . . ?
C2 B11 B12 104.7(4) . . ?
B6 B11 B12 109.3(5) . . ?
C2 B11 B10 105.3(5) . . ?
B6 B11 B10 60.2(4) . . ?
B12 B11 B10 60.4(4) . . ?
C2 B11 B7 58.6(3) . . ?
B6 B11 B7 109.7(5) . . ?
B12 B11 B7 59.8(4) . . ?
B10 B11 B7 108.3(5) . . ?
C2 B11 H11 124.5 . . ?
B6 B11 H11 120.0 . . ?
B12 B11 H11 122.2 . . ?
B10 B11 H11 122.2 . . ?
B7 B11 H11 121.2 . . ?
B11 B12 B7 61.1(4) . . ?
B11 B12 B10 60.0(4) . . ?
B7 B12 B10 109.0(5) . . ?
B11 B12 B9 107.2(5) . . ?
B7 B12 B9 107.6(4) . . ?
B10 B12 B9 59.5(4) . . ?
B11 B12 B8 110.0(4) . . ?
B7 B12 B8 60.6(3) . . ?
B10 B12 B8 109.4(4) . . ?
B9 B12 B8 60.3(3) . . ?
B11 B12 H12 121.2 . . ?
B7 B12 H12 121.2 . . ?
B10 B12 H12 121.3 . . ?
B9 B12 H12 122.7 . . ?
B8 B12 H12 120.3 . . ?
C2' C1' B5' 108.3(4) . . ?
C2' C1' B4' 109.0(4) . . ?
B5' C1' B4' 62.7(3) . . ?
C2' C1' B6' 60.8(3) . . ?
B5' C1' B6' 61.1(3) . . ?
B4' C1' B6' 113.2(4) . . ?
C2' C1' Co3 65.8(2) . . ?
B5' C1' Co3 122.1(3) . . ?
B4' C1' Co3 66.0(2) . . ?
B6' C1' Co3 122.5(3) . . ?
C2' C1' H1' 123.2 . . ?
B5' C1' H1' 118.5 . . ?
B4' C1' H1' 119.9 . . ?
B6' C1' H1' 116.9 . . ?
Co3 C1' H1' 109.0 . . ?
C1' C2' B7' 112.3(4) . . ?
C1' C2' B11' 113.3(4) . . ?
B7' C2' B11' 63.0(3) . . ?
C1' C2' B6' 62.5(3) . . ?
B7' C2' B6' 114.5(4) . . ?
B11' C2' B6' 62.6(4) . . ?
C1' C2' Co3 67.3(2) . . ?
B7' C2' Co3 66.8(3) . . ?
B11' C2' Co3 125.0(4) . . ?
B6' C2' Co3 125.4(3) . . ?
C1' C2' H2' 119.9 . . ?
B7' C2' H2' 119.3 . . ?
B11' C2' H2' 116.0 . . ?
B6' C2' H2' 115.6 . . ?
Co3 C2' H2' 106.9 . . ?
C1' B4' B9' 104.0(4) . . ?
C1' B4' B5' 58.5(3) . . ?
B9' B4' B5' 58.8(3) . . ?
C1' B4' B8' 105.6(4) . . ?
B9' B4' B8' 59.4(3) . . ?
B5' B4' B8' 106.8(4) . . ?
C1' B4' Co3 64.7(2) . . ?
B9' B4' Co3 117.0(4) . . ?
B5' B4' Co3 117.4(4) . . ?
B8' B4' Co3 65.0(3) . . ?
C1' B4' H4' 124.7 . . ?
B9' B4' H4' 121.8 . . ?
B5' B4' H4' 120.8 . . ?
B8' B4' H4' 123.0 . . ?
Co3 B4' H4' 111.7 . . ?
C1' B5' B6' 59.6(3) . . ?
C1' B5' B10' 106.1(4) . . ?
B6' B5' B10' 60.2(4) . . ?
C1' B5' B9' 105.4(4) . . ?
B6' B5' B9' 108.3(5) . . ?
B10' B5' B9' 60.2(4) . . ?
C1' B5' B4' 58.8(3) . . ?
B6' B5' B4' 108.8(4) . . ?
B10' B5' B4' 108.9(4) . . ?
B9' B5' B4' 60.3(3) . . ?
C1' B5' H5' 123.9 . . ?
B6' B5' H5' 121.1 . . ?
B10' B5' H5' 121.7 . . ?
B9' B5' H5' 122.2 . . ?
B4' B5' H5' 121.1 . . ?
C2' B6' C1' 56.7(3) . . ?
C2' B6' B11' 57.8(3) . . ?
C1' B6' B11' 104.7(4) . . ?
C2' B6' B5' 103.6(4) . . ?
C1' B6' B5' 59.3(3) . . ?
B11' B6' B5' 107.8(5) . . ?
C2' B6' B10' 103.8(4) . . ?
C1' B6' B10' 105.7(4) . . ?
B11' B6' B10' 60.3(4) . . ?
B5' B6' B10' 60.0(4) . . ?
C2' B6' H6' 125.7 . . ?
C1' B6' H6' 123.9 . . ?
B11' B6' H6' 122.3 . . ?
B5' B6' H6' 122.3 . . ?
B10' B6' H6' 122.7 . . ?
C2' B7' B12' 106.0(4) . . ?
C2' B7' B11' 59.1(3) . . ?
B12' B7' B11' 60.3(4) . . ?
C2' B7' B8' 108.0(4) . . ?
B12' B7' B8' 61.6(4) . . ?
B11' B7' B8' 111.0(4) . . ?
C2' B7' Co3 65.7(3) . . ?
B12' B7' Co3 121.0(4) . . ?
B11' B7' Co3 120.5(4) . . ?
B8' B7' Co3 66.4(3) . . ?
C2' B7' H7' 124.3 . . ?
B12' B7' H7' 119.7 . . ?
B11' B7' H7' 118.8 . . ?
B8' B7' H7' 120.5 . . ?
Co3 B7' H7' 109.3 . . ?
B7' B8' B9' 105.1(4) . . ?
B7' B8' B12' 58.4(4) . . ?
B9' B8' B12' 59.7(4) . . ?
B7' B8' B4' 105.0(4) . . ?
B9' B8' B4' 59.7(3) . . ?
B12' B8' B4' 106.9(4) . . ?
B7' B8' Co3 63.7(3) . . ?
B9' B8' Co3 116.3(3) . . ?
B12' B8' Co3 115.8(4) . . ?
B4' B8' Co3 63.9(3) . . ?
B7' B8' H8' 124.7 . . ?
B9' B8' H8' 120.9 . . ?
B12' B8' H8' 120.8 . . ?
B4' B8' H8' 123.3 . . ?
Co3 B8' H8' 113.3 . . ?
B5' B9' B10' 59.9(4) . . ?
B5' B9' B12' 107.2(5) . . ?
B10' B9' B12' 59.6(4) . . ?
B5' B9' B8' 109.7(4) . . ?
B10' B9' B8' 109.2(5) . . ?
B12' B9' B8' 60.2(3) . . ?
B5' B9' B4' 60.9(3) . . ?
B10' B9' B4' 109.1(4) . . ?
B12' B9' B4' 108.2(4) . . ?
B8' B9' B4' 60.9(3) . . ?
B5' B9' H9' 121.4 . . ?
B10' B9' H9' 121.3 . . ?
B12' B9' H9' 122.5 . . ?
B8' B9' H9' 120.5 . . ?
B4' B9' H9' 120.9 . . ?
B12' B10' B5' 108.0(5) . . ?
B12' B10' B6' 107.4(5) . . ?
B5' B10' B6' 59.9(4) . . ?
B12' B10' B9' 60.5(4) . . ?
B5' B10' B9' 59.9(4) . . ?
B6' B10' B9' 107.9(4) . . ?
B12' B10' B11' 59.1(4) . . ?
B5' B10' B11' 107.2(4) . . ?
B6' B10' B11' 59.6(4) . . ?
B9' B10' B11' 107.4(4) . . ?
B12' B10' H10' 121.9 . . ?
B5' B10' H10' 121.9 . . ?
B6' B10' H10' 122.0 . . ?
B9' B10' H10' 121.6 . . ?
B11' B10' H10' 122.6 . . ?
C2' B11' B7' 57.9(3) . . ?
C2' B11' B12' 104.5(4) . . ?
B7' B11' B12' 59.5(4) . . ?
C2' B11' B6' 59.6(3) . . ?
B7' B11' B6' 107.9(4) . . ?
B12' B11' B6' 108.6(5) . . ?
C2' B11' B10' 105.0(4) . . ?
B7' B11' B10' 107.2(5) . . ?
B12' B11' B10' 60.2(4) . . ?
B6' B11' B10' 60.0(4) . . ?
C2' B11' H11' 124.7 . . ?
B7' B11' H11' 122.3 . . ?
B12' B11' H11' 122.3 . . ?
B6' B11' H11' 120.9 . . ?
B10' B11' H11' 122.4 . . ?
B7' B12' B11' 60.2(4) . . ?
B7' B12' B10' 108.2(5) . . ?
B11' B12' B10' 60.7(4) . . ?
B7' B12' B9' 106.6(4) . . ?
B11' B12' B9' 108.1(4) . . ?
B10' B12' B9' 59.9(4) . . ?
B7' B12' B8' 60.0(3) . . ?
B11' B12' B8' 109.6(5) . . ?
B10' B12' B8' 109.4(5) . . ?
B9' B12' B8' 60.1(4) . . ?
B7' B12' H12' 122.4 . . ?
B11' B12' H12' 120.9 . . ?
B10' B12' H12' 121.0 . . ?
B9' B12' H12' 122.5 . . ?
B8' B12' H12' 120.7 . . ?
O1 C13 C14 109.5(5) . . ?
O1 C13 H13A 109.8 . . ?
C14 C13 H13A 109.8 . . ?
O1 C13 H13B 109.8 . . ?
C14 C13 H13B 109.8 . . ?
H13A C13 H13B 108.2 . . ?
O2 C14 C13 110.6(5) . . ?
O2 C14 H14A 109.5 . . ?
C13 C14 H14A 109.5 . . ?
O2 C14 H14B 109.5 . . ?
C13 C14 H14B 109.5 . . ?
H14A C14 H14B 108.1 . . ?
O2 C15 C16 107.7(7) . . ?
O2 C15 H15A 110.2 . . ?
C16 C15 H15A 110.2 . . ?
O2 C15 H15B 110.2 . . ?
C16 C15 H15B 110.2 . . ?
H15A C15 H15B 108.5 . . ?
N C16 C15 113.2(7) . . ?
N C16 H16A 108.9 . . ?
C15 C16 H16A 108.9 . . ?
N C16 H16B 108.9 . . ?
C15 C16 H16B 108.9 . . ?
H16A C16 H16B 107.7 . . ?
N C17 C18 110.7(10) . . ?
N C17 K 82.8(4) . . ?
C18 C17 K 74.3(5) . . ?
N C17 H17 124.7 . . ?
C18 C17 H17 124.7 . . ?
K C17 H17 110.4 . . ?
C17 C18 C19 103.0(11) . . ?
C17 C18 K 81.0(5) . . ?
C19 C18 K 82.0(5) . . ?
C17 C18 H18 128.5 . . ?
C19 C18 H18 128.5 . . ?
K C18 H18 103.7 . . ?
C20 C19 C18 110.7(10) . . ?
C20 C19 K 83.2(6) . . ?
C18 C19 K 72.9(5) . . ?
C20 C19 H19 124.6 . . ?
C18 C19 H19 124.6 . . ?
K C19 H19 111.3 . . ?
C19 C20 N 107.2(10) . . ?
C19 C20 K 73.6(6) . . ?
N C20 K 77.0(5) . . ?
C19 C20 H20 126.4 . . ?
N C20 H20 126.4 . . ?
K C20 H20 115.3 . . ?

loop_
_geom_bond_atom_site_label_1
_geom_bond_atom_site_label_2
_geom_bond_distance
_geom_bond_site_symmetry_2
_geom_bond_publ_flag
Co3 C1 2.032(5) . ?
Co3 C2 2.035(5) . ?
Co3 C2' 2.053(5) . ?
Co3 B7' 2.070(6) . ?
Co3 C1' 2.076(5) . ?
Co3 B4 2.093(5) . ?
Co3 B7 2.095(6) . ?
Co3 B4' 2.097(6) . ?
Co3 B8' 2.117(6) . ?
Co3 B8 2.147(6) . ?
K O1 2.656(4) . ?
K O2 2.937(5) . ?
K C18 3.167(8) . ?
K C17 3.249(8) . ?
K C19 3.281(9) . ?
K N 3.360(6) . ?
K C20 3.396(9) . ?
K B8 3.405(6) . ?
K B7 3.442(7) . ?
O1 C13 1.408(6) . ?
O1 B8 1.418(7) . ?
O2 C14 1.399(7) . ?
O2 C15 1.412(8) . ?
N C17 1.352(11) . ?
N C20 1.354(10) . ?
N C16 1.462(10) . ?
C1 C2 1.624(7) . ?
C1 B5 1.673(7) . ?
C1 B4 1.702(7) . ?
C1 B6 1.724(8) . ?
C1 H1 1.1000 . ?
C2 B11 1.680(8) . ?
C2 B7 1.700(8) . ?
C2 B6 1.719(8) . ?
C2 H2 1.1000 . ?
B4 B9 1.786(8) . ?
B4 B5 1.800(8) . ?
B4 B8 1.829(8) . ?
B4 H4 1.1000 . ?
B5 B6 1.755(9) . ?
B5 B10 1.757(9) . ?
B5 B9 1.768(9) . ?
B5 H5 1.1000 . ?
B6 B11 1.748(11) . ?
B6 B10 1.761(10) . ?
B6 H6 1.1000 . ?
B7 B12 1.768(8) . ?
B7 B11 1.791(9) . ?
B7 B8 1.809(8) . ?
B7 H7 1.1000 . ?
B8 B9 1.816(8) . ?
B8 B12 1.817(9) . ?
B9 B10 1.770(10) . ?
B9 B12 1.797(8) . ?
B9 H9 1.1000 . ?
B10 B11 1.764(9) . ?
B10 B12 1.772(10) . ?
B10 H10 1.1000 . ?
B11 B12 1.758(10) . ?
B11 H11 1.1000 . ?
B12 H12 1.1000 . ?
C1' C2' 1.642(7) . ?
C1' B5' 1.735(8) . ?
C1' B4' 1.740(8) . ?
C1' B6' 1.741(8) . ?
C1' H1' 1.1000 . ?
C2' B7' 1.659(7) . ?
C2' B11' 1.681(8) . ?
C2' B6' 1.714(7) . ?
C2' H2' 1.1000 . ?
B4' B9' 1.796(8) . ?
B4' B5' 1.807(8) . ?
B4' B8' 1.818(7) . ?
B4' H4' 1.1000 . ?
B5' B6' 1.767(9) . ?
B5' B10' 1.768(9) . ?
B5' B9' 1.769(8) . ?
B5' H5' 1.1000 . ?
B6' B11' 1.764(9) . ?
B6' B10' 1.772(9) . ?
B6' H6' 1.1000 . ?
B7' B12' 1.734(9) . ?
B7' B11' 1.746(8) . ?
B7' B8' 1.764(8) . ?
B7' H7' 1.1000 . ?
B8' B9' 1.790(8) . ?
B8' B12' 1.793(9) . ?
B8' H8' 1.1000 . ?
B9' B10' 1.773(10) . ?
B9' B12' 1.785(9) . ?
B9' H9' 1.1000 . ?
B10' B12' 1.767(9) . ?
B10' B11' 1.776(10) . ?
B10' H10' 1.1000 . ?
B11' B12' 1.747(10) . ?
B11' H11' 1.1000 . ?
B12' H12' 1.1000 . ?
C13 C14 1.471(8) . ?
C13 H13A 0.9700 . ?
C13 H13B 0.9700 . ?
C14 H14A 0.9700 . ?
C14 H14B 0.9700 . ?
C15 C16 1.485(10) . ?
C15 H15A 0.9700 . ?
C15 H15B 0.9700 . ?
C16 H16A 0.9700 . ?
C16 H16B 0.9700 . ?
C17 C18 1.376(12) . ?
C17 H17 0.9300 . ?
C18 C19 1.403(14) . ?
C18 H18 0.9300 . ?
C19 C20 1.347(13) . ?
C19 H19 0.9300 . ?
C20 H20 0.9300 . ?
